data_4301297
loop_
_publ_author_name
'Nathan J. Silvernail'
'Marilyn M. Olmstead'
'Bruce C. Noll'

_publ_contact_author_address
;University of Notre Dame
Department of Chemistry and Biochemistry
251 Nieuwland Science Hall
Notre Dame, IN 46556-5670
;
_publ_contact_author_email W.R.Scheidt.1@nd.edu
_publ_contact_author_fax 1(574)6316652
_publ_contact_author_name 'Professor W. Robert Scheidt'
_publ_contact_author_phone 1(574)6315939
_publ_section_title
;
Tetragonal to Triclinic-A Phase Change for [Fe(TPP)(NO)]
;
_journal_name_full 'Inorganic Chemistry'
_journal_page_first 971
_journal_page_last 977
_journal_paper_doi 10.1021/ic801617q
_journal_volume 48
_journal_year 2009
_chemical_compound_source synthesized
_chemical_formula_moiety 'C44 H28 Fe N5 O'
_chemical_formula_sum 'C44 H28 Fe N5 O'
_chemical_formula_weight 698.56
_chemical_name_common '[Fe(TPP)(NO]'
_chemical_name_systematic
; 
 ? 
;
_space_group_IT_number 2
_symmetry_cell_setting triclinic
_symmetry_Int_Tables_number 2
_symmetry_space_group_name_Hall '-P 1'
_symmetry_space_group_name_H-M 'P -1'
_atom_sites_solution_hydrogens geom
_atom_sites_solution_primary direct
_atom_sites_solution_secondary difmap
_audit_creation_method SHELXL-97
_cell_angle_alpha 82.25(2)
_cell_angle_beta 65.78(2)
_cell_angle_gamma 69.44(2)
_cell_formula_units_Z 1
_cell_length_a 9.754(2)
_cell_length_b 9.943(2)
_cell_length_c 10.394(3)
_cell_measurement_temperature 90(2)
_cell_volume 860.7(4)
_computing_cell_refinement 'APEX2/SAINT (Bruker, 2004)'
_computing_data_reduction 'SAINT/XPREP (Bruker, 2004; Sheldrick, 2001)'
_computing_molecular_graphics 'Platon (Spek, 2004)'
_computing_publication_material 'XCIF (Sheldrick, 2001)'
_computing_structure_refinement 'SHELXL-97 (Sheldrick, 1997)'
_computing_structure_solution 'SHELXS-97 (Sheldrick, 1990)'
_diffrn_ambient_temperature 90(2)
_diffrn_detector_area_resol_mean 8.33
_diffrn_measured_fraction_theta_full .968
_diffrn_measured_fraction_theta_max .968
_diffrn_measurement_device_type 'Bruker SMART APEX CCD'
_diffrn_measurement_method '\w and \f scans'
_diffrn_radiation_monochromator graphite
_diffrn_radiation_source 'fine-focus sealed tube'
_diffrn_radiation_type MoK\a
_diffrn_radiation_wavelength 0.71073
_diffrn_reflns_av_R_equivalents 0.0000
_diffrn_reflns_av_sigmaI/netI 0.0795
_diffrn_reflns_limit_h_max 12
_diffrn_reflns_limit_h_min -11
_diffrn_reflns_limit_k_max 12
_diffrn_reflns_limit_k_min -12
_diffrn_reflns_limit_l_max 13
_diffrn_reflns_limit_l_min 0
_diffrn_reflns_number 4337
_diffrn_reflns_theta_full 27.71
_diffrn_reflns_theta_max 27.71
_diffrn_reflns_theta_min 3.05
_exptl_absorpt_coefficient_mu 0.481
_exptl_absorpt_correction_T_max 0.9625
_exptl_absorpt_correction_T_min 0.9057
_exptl_absorpt_correction_type multi-scan
_exptl_absorpt_process_details 'Blessing, R.H. ACTA Cryst. (1995) A51, 33-38'
_exptl_crystal_colour 'dark red'
_exptl_crystal_density_diffrn 1.348
_exptl_crystal_density_method 'not measured'
_exptl_crystal_description 'square bipyramid'
_exptl_crystal_F_000 361
_exptl_crystal_recrystallization_method 'liquid diffusion (chloroform/methanol)'
_exptl_crystal_size_max 0.21
_exptl_crystal_size_mid 0.17
_exptl_crystal_size_min 0.08
_refine_diff_density_max .498
_refine_diff_density_min -.358
_refine_diff_density_rms .067
_refine_ls_extinction_method none
_refine_ls_goodness_of_fit_ref 0.949
_refine_ls_hydrogen_treatment constr
_refine_ls_matrix_type full
_refine_ls_number_parameters 247
_refine_ls_number_reflns 4337
_refine_ls_number_restraints 0
_refine_ls_restrained_S_all 0.949
_refine_ls_R_factor_all 0.0792
_refine_ls_R_factor_gt 0.0476
_refine_ls_shift/su_max 0.002
_refine_ls_shift/su_mean 0.000
_refine_ls_structure_factor_coef Fsqd
_refine_ls_weighting_details 'calc w=1/[\s^2^(Fo^2^)+(0.0648P)^2^+0.0000P] where P=(Fo^2^+2Fc^2^)/3'
_refine_ls_weighting_scheme calc
_refine_ls_wR_factor_gt 0.1084
_refine_ls_wR_factor_ref 0.1174
_reflns_number_gt 2843
_reflns_number_total 4337
_reflns_threshold_expression >2sigma(I)
_cod_data_source_file ic801617q_si_002_02.cif
_cod_data_source_block 90_cryst_1
_cod_database_code 4301297

loop_
_symmetry_equiv_pos_as_xyz
'x, y, z'
'-x, -y, -z'

loop_
_atom_site_label
_atom_site_type_symbol
_atom_site_fract_x
_atom_site_fract_y
_atom_site_fract_z
_atom_site_U_iso_or_equiv
_atom_site_adp_type
_atom_site_occupancy
_atom_site_symmetry_multiplicity
_atom_site_calc_flag
_atom_site_refinement_flags
_atom_site_disorder_assembly
_atom_site_disorder_group
Fe1 Fe 0.4801(5) 0.4983(7) 0.4996(7) 0.0196(5) Uani 0.50 1 d P . .
N1 N 0.4632(2) 0.68161(18) 0.39282(19) 0.0200(4) Uani 1 1 d . . .
N2 N 0.3569(2) 0.60885(18) 0.67908(19) 0.0200(4) Uani 1 1 d . . .
C(M1 C 0.6311(3) 0.5886(2) 0.1495(2) 0.0207(5) Uani 1 1 d . . .
C(M2 C 0.2809(3) 0.8545(2) 0.5876(2) 0.0204(5) Uani 1 1 d . . .
C(A1 C 0.5269(3) 0.6981(2) 0.2478(2) 0.0216(5) Uani 1 1 d . . .
C(A2 C 0.3685(3) 0.8177(2) 0.4459(2) 0.0214(5) Uani 1 1 d . . .
C(A3 C 0.2780(3) 0.7553(2) 0.6961(2) 0.0223(5) Uani 1 1 d . . .
C(A4 C 0.3168(3) 0.5555(2) 0.8143(2) 0.0220(5) Uani 1 1 d . . .
C(B1 C 0.4713(3) 0.8458(2) 0.2116(2) 0.0255(5) Uani 1 1 d . . .
H(BA H 0.4984 0.8845 0.1192 0.031 Uiso 1 1 calc R . .
C(B2 C 0.3731(3) 0.9198(2) 0.3333(2) 0.0239(5) Uani 1 1 d . . .
H(BB H 0.3177 1.0202 0.3428 0.029 Uiso 1 1 calc R . .
C(B3 C 0.1902(3) 0.7928(2) 0.8432(2) 0.0270(6) Uani 1 1 d . . .
H(BC H 0.1281 0.8867 0.8818 0.032 Uiso 1 1 calc R . .
C(B4 C 0.2127(3) 0.6696(2) 0.9164(2) 0.0253(5) Uani 1 1 d . . .
H(BD H 0.1683 0.6600 1.0160 0.030 Uiso 1 1 calc R . .
C10 C 0.6911(3) 0.6278(2) -0.0037(2) 0.0212(5) Uani 1 1 d . . .
C11 C 0.8386(3) 0.6462(3) -0.0685(3) 0.0283(6) Uani 1 1 d . . .
H11A H 0.9013 0.6346 -0.0153 0.034 Uiso 1 1 calc R . .
C12 C 0.8962(3) 0.6813(2) -0.2102(3) 0.0296(6) Uani 1 1 d . . .
H12A H 0.9976 0.6938 -0.2536 0.036 Uiso 1 1 calc R . .
C13 C 0.8053(3) 0.6981(2) -0.2885(2) 0.0273(6) Uani 1 1 d . . .
H13A H 0.8448 0.7207 -0.3858 0.033 Uiso 1 1 calc R . .
C14 C 0.6577(3) 0.6817(3) -0.2243(3) 0.0334(6) Uani 1 1 d . . .
H14A H 0.5945 0.6946 -0.2772 0.040 Uiso 1 1 calc R . .
C15 C 0.6005(3) 0.6464(3) -0.0822(3) 0.0311(6) Uani 1 1 d . . .
H15A H 0.4985 0.6350 -0.0387 0.037 Uiso 1 1 calc R . .
C20 C 0.1829(3) 1.0092(2) 0.6270(2) 0.0205(5) Uani 1 1 d . . .
C21 C 0.0226(3) 1.0579(2) 0.6517(3) 0.0303(6) Uani 1 1 d . . .
H21A H -0.0258 0.9928 0.6447 0.036 Uiso 1 1 calc R . .
C22 C -0.0682(3) 1.2007(3) 0.6866(3) 0.0338(6) Uani 1 1 d . . .
H22A H -0.1777 1.2328 0.7021 0.041 Uiso 1 1 calc R . .
C23 C 0.0000(3) 1.2964(2) 0.6988(2) 0.0283(6) Uani 1 1 d . . .
H23A H -0.0619 1.3943 0.7226 0.034 Uiso 1 1 calc R . .
C24 C 0.1592(3) 1.2479(3) 0.6761(3) 0.0369(7) Uani 1 1 d . . .
H24A H 0.2068 1.3126 0.6853 0.044 Uiso 1 1 calc R . .
C25 C 0.2502(3) 1.1054(3) 0.6397(3) 0.0340(6) Uani 1 1 d . . .
H25A H 0.3600 1.0736 0.6234 0.041 Uiso 1 1 calc R . .
N3 N 0.3085(5) 0.4907(4) 0.4910(4) 0.0198(8) Uani 0.50 1 d P . .
O1 O 0.1798(4) 0.5546(4) 0.5029(4) 0.0336(8) Uani 0.50 1 d P . .

loop_
_atom_site_aniso_label
_atom_site_aniso_U_11
_atom_site_aniso_U_22
_atom_site_aniso_U_33
_atom_site_aniso_U_23
_atom_site_aniso_U_13
_atom_site_aniso_U_12
Fe1 0.0213(19) 0.0187(4) 0.0143(3) 0.0007(2) -0.0038(13) -0.0052(12)
N1 0.0198(11) 0.0192(9) 0.0158(10) -0.0001(7) -0.0051(8) -0.0027(8)
N2 0.0189(11) 0.0185(9) 0.0167(10) 0.0013(7) -0.0056(9) -0.0016(8)
C(M1 0.0214(13) 0.0236(11) 0.0150(11) 0.0030(8) -0.0069(10) -0.0061(10)
C(M2 0.0186(13) 0.0208(11) 0.0191(12) -0.0030(9) -0.0066(10) -0.0033(9)
C(A1 0.0234(14) 0.0255(12) 0.0144(11) 0.0034(9) -0.0070(10) -0.0078(10)
C(A2 0.0188(13) 0.0214(11) 0.0208(12) -0.0007(8) -0.0062(10) -0.0045(10)
C(A3 0.0212(14) 0.0224(12) 0.0196(12) -0.0014(9) -0.0074(10) -0.0029(10)
C(A4 0.0213(14) 0.0248(12) 0.0171(11) 0.0005(9) -0.0069(10) -0.0052(10)
C(B1 0.0288(15) 0.0244(12) 0.0171(12) 0.0037(9) -0.0067(11) -0.0054(10)
C(B2 0.0261(14) 0.0204(11) 0.0208(12) 0.0016(9) -0.0085(11) -0.0040(10)
C(B3 0.0289(15) 0.0241(12) 0.0191(12) -0.0029(9) -0.0063(11) -0.0009(10)
C(B4 0.0262(15) 0.0271(13) 0.0140(11) -0.0007(9) -0.0049(10) -0.0021(11)
C10 0.0261(14) 0.0157(11) 0.0165(11) 0.0001(8) -0.0062(10) -0.0032(10)
C11 0.0256(15) 0.0341(14) 0.0229(13) 0.0019(10) -0.0098(11) -0.0076(11)
C12 0.0288(15) 0.0298(13) 0.0236(13) 0.0023(10) -0.0043(11) -0.0097(11)
C13 0.0400(17) 0.0184(11) 0.0151(11) 0.0032(9) -0.0064(11) -0.0063(11)
C14 0.0448(18) 0.0363(15) 0.0238(14) 0.0067(11) -0.0201(13) -0.0130(13)
C15 0.0312(15) 0.0402(15) 0.0240(14) 0.0057(11) -0.0112(12) -0.0157(12)
C20 0.0256(14) 0.0187(11) 0.0133(11) 0.0002(8) -0.0062(10) -0.0045(10)
C21 0.0247(15) 0.0241(13) 0.0450(16) -0.0056(11) -0.0159(13) -0.0063(11)
C22 0.0249(15) 0.0285(14) 0.0452(17) -0.0070(11) -0.0153(13) -0.0009(11)
C23 0.0367(17) 0.0202(11) 0.0182(12) -0.0030(9) -0.0055(11) -0.0032(11)
C24 0.0444(19) 0.0263(14) 0.0446(17) -0.0064(11) -0.0173(14) -0.0145(12)
C25 0.0266(15) 0.0303(14) 0.0478(17) -0.0057(12) -0.0147(13) -0.0100(11)
N3 0.020(2) 0.0179(19) 0.0145(19) 0.0027(14) -0.0048(17) -0.0018(16)
O1 0.023(2) 0.043(2) 0.031(2) 0.0001(16) -0.0105(17) -0.0073(17)

loop_
_atom_type_symbol
_atom_type_description
_atom_type_scat_dispersion_real
_atom_type_scat_dispersion_imag
_atom_type_scat_source
C C .0033 .0016 'International Tables Vol C Tables 4.2.6.8 and 6.1.1.4'
H H .0000 .0000 'International Tables Vol C Tables 4.2.6.8 and 6.1.1.4'
N N .0061 .0033 'International Tables Vol C Tables 4.2.6.8 and 6.1.1.4'
O O .0106 .0060 'International Tables Vol C Tables 4.2.6.8 and 6.1.1.4'
Fe Fe .3463 .8444 'International Tables Vol C Tables 4.2.6.8 and 6.1.1.4'

loop_
_geom_angle_atom_site_label_1
_geom_angle_atom_site_label_2
_geom_angle_atom_site_label_3
_geom_angle
_geom_angle_site_symmetry_1
_geom_angle_site_symmetry_3
_geom_angle_publ_flag
Fe1 Fe1 N3 177(2) 2_666 . ?
Fe1 Fe1 N2 88.1(19) 2_666 . ?
N3 Fe1 N2 92.0(3) . . ?
Fe1 Fe1 N1 86.1(18) 2_666 . ?
N3 Fe1 N1 91.2(3) . . ?
N2 Fe1 N1 89.8(3) . . ?
Fe1 Fe1 N1 82.3(18) 2_666 2_666 ?
N3 Fe1 N1 100.5(3) . 2_666 ?
N2 Fe1 N1 89.8(3) . 2_666 ?
N1 Fe1 N1 168.35(16) . 2_666 ?
Fe1 Fe1 N2 80.2(18) 2_666 2_666 ?
N3 Fe1 N2 99.6(3) . 2_666 ?
N2 Fe1 N2 168.33(16) . 2_666 ?
N1 Fe1 N2 89.4(3) . 2_666 ?
N1 Fe1 N2 88.6(3) 2_666 2_666 ?
Fe1 Fe1 N3 2.2(17) 2_666 2_666 ?
N3 Fe1 N3 179.5(4) . 2_666 ?
N2 Fe1 N3 88.0(2) . 2_666 ?
N1 Fe1 N3 88.3(2) . 2_666 ?
N1 Fe1 N3 80.1(2) 2_666 2_666 ?
N2 Fe1 N3 80.3(2) 2_666 2_666 ?
C(A2 N1 C(A1 104.98(17) . . ?
C(A2 N1 Fe1 127.1(2) . . ?
C(A1 N1 Fe1 127.5(2) . . ?
C(A2 N1 Fe1 127.9(2) . 2_666 ?
C(A1 N1 Fe1 126.7(2) . 2_666 ?
C(A4 N2 C(A3 104.82(17) . . ?
C(A4 N2 Fe1 127.5(2) . . ?
C(A3 N2 Fe1 127.3(2) . . ?
C(A4 N2 Fe1 127.1(2) . 2_666 ?
C(A3 N2 Fe1 127.5(2) . 2_666 ?
C(A1 C(M1 C(A4 123.5(2) . 2_666 ?
C(A1 C(M1 C10 118.05(18) . . ?
C(A4 C(M1 C10 118.42(19) 2_666 . ?
C(A2 C(M2 C(A3 123.4(2) . . ?
C(A2 C(M2 C20 118.72(18) . . ?
C(A3 C(M2 C20 117.90(19) . . ?
N1 C(A1 C(M1 125.66(19) . . ?
N1 C(A1 C(B1 110.39(18) . . ?
C(M1 C(A1 C(B1 123.9(2) . . ?
N1 C(A2 C(M2 125.8(2) . . ?
N1 C(A2 C(B2 110.51(19) . . ?
C(M2 C(A2 C(B2 123.7(2) . . ?
N2 C(A3 C(M2 125.7(2) . . ?
N2 C(A3 C(B3 110.57(18) . . ?
C(M2 C(A3 C(B3 123.8(2) . . ?
N2 C(A4 C(M1 125.74(19) . 2_666 ?
N2 C(A4 C(B4 110.72(18) . . ?
C(M1 C(A4 C(B4 123.5(2) 2_666 . ?
C(B2 C(B1 C(A1 107.13(19) . . ?
C(B2 C(B1 H(BA 126.4 . . ?
C(A1 C(B1 H(BA 126.4 . . ?
C(B1 C(B2 C(A2 106.99(19) . . ?
C(B1 C(B2 H(BB 126.5 . . ?
C(A2 C(B2 H(BB 126.5 . . ?
C(B4 C(B3 C(A3 107.1(2) . . ?
C(B4 C(B3 H(BC 126.5 . . ?
C(A3 C(B3 H(BC 126.5 . . ?
C(B3 C(B4 C(A4 106.8(2) . . ?
C(B3 C(B4 H(BD 126.6 . . ?
C(A4 C(B4 H(BD 126.6 . . ?
C11 C10 C15 118.9(2) . . ?
C11 C10 C(M1 120.2(2) . . ?
C15 C10 C(M1 120.9(2) . . ?
C10 C11 C12 120.8(2) . . ?
C10 C11 H11A 119.6 . . ?
C12 C11 H11A 119.6 . . ?
C13 C12 C11 119.9(2) . . ?
C13 C12 H12A 120.1 . . ?
C11 C12 H12A 120.1 . . ?
C14 C13 C12 119.6(2) . . ?
C14 C13 H13A 120.2 . . ?
C12 C13 H13A 120.2 . . ?
C13 C14 C15 120.3(2) . . ?
C13 C14 H14A 119.8 . . ?
C15 C14 H14A 119.8 . . ?
C10 C15 C14 120.5(2) . . ?
C10 C15 H15A 119.8 . . ?
C14 C15 H15A 119.8 . . ?
C25 C20 C21 118.6(2) . . ?
C25 C20 C(M2 120.9(2) . . ?
C21 C20 C(M2 120.4(2) . . ?
C20 C21 C22 120.8(2) . . ?
C20 C21 H21A 119.6 . . ?
C22 C21 H21A 119.6 . . ?
C23 C22 C21 120.3(2) . . ?
C23 C22 H22A 119.8 . . ?
C21 C22 H22A 119.8 . . ?
C24 C23 C22 119.1(2) . . ?
C24 C23 H23A 120.4 . . ?
C22 C23 H23A 120.4 . . ?
C23 C24 C25 120.5(2) . . ?
C23 C24 H24A 119.7 . . ?
C25 C24 H24A 119.7 . . ?
C20 C25 C24 120.7(2) . . ?
C20 C25 H25A 119.7 . . ?
C24 C25 H25A 119.7 . . ?
O1 N3 Fe1 145.6(4) . . ?
O1 N3 Fe1 145.2(4) . 2_666 ?

loop_
_geom_bond_atom_site_label_1
_geom_bond_atom_site_label_2
_geom_bond_distance
_geom_bond_site_symmetry_2
_geom_bond_publ_flag
Fe1 Fe1 0.406(5) 2_666 ?
Fe1 N3 1.740(5) . ?
Fe1 N2 1.980(7) . ?
Fe1 N1 1.994(7) . ?
Fe1 N1 2.007(7) 2_666 ?
Fe1 N2 2.008(7) 2_666 ?
Fe1 N3 2.146(5) 2_666 ?
N1 C(A2 1.376(3) . ?
N1 C(A1 1.387(3) . ?
N1 Fe1 2.007(7) 2_666 ?
N2 C(A4 1.380(3) . ?
N2 C(A3 1.384(3) . ?
N2 Fe1 2.008(7) 2_666 ?
C(M1 C(A1 1.390(3) . ?
C(M1 C(A4 1.397(3) 2_666 ?
C(M1 C10 1.503(3) . ?
C(M2 C(A2 1.388(3) . ?
C(M2 C(A3 1.393(3) . ?
C(M2 C20 1.504(3) . ?
C(A1 C(B1 1.433(3) . ?
C(A2 C(B2 1.439(3) . ?
C(A3 C(B3 1.437(3) . ?
C(A4 C(M1 1.397(3) 2_666 ?
C(A4 C(B4 1.441(3) . ?
C(B1 C(B2 1.349(3) . ?
C(B1 H(BA 0.9500 . ?
C(B2 H(BB 0.9500 . ?
C(B3 C(B4 1.351(3) . ?
C(B3 H(BC 0.9500 . ?
C(B4 H(BD 0.9500 . ?
C10 C11 1.383(3) . ?
C10 C15 1.385(3) . ?
C11 C12 1.389(3) . ?
C11 H11A 0.9500 . ?
C12 C13 1.388(3) . ?
C12 H12A 0.9500 . ?
C13 C14 1.376(4) . ?
C13 H13A 0.9500 . ?
C14 C15 1.392(3) . ?
C14 H14A 0.9500 . ?
C15 H15A 0.9500 . ?
C20 C25 1.383(3) . ?
C20 C21 1.384(3) . ?
C21 C22 1.386(3) . ?
C21 H21A 0.9500 . ?
C22 C23 1.383(4) . ?
C22 H22A 0.9500 . ?
C23 C24 1.379(4) . ?
C23 H23A 0.9500 . ?
C24 C25 1.387(3) . ?
C24 H24A 0.9500 . ?
C25 H25A 0.9500 . ?
N3 O1 1.153(4) . ?
N3 Fe1 2.146(5) 2_666 ?
